data_7226541
loop_
_publ_author_name
'Grzywa, Maciej'
'Denysenko, Dmytro'
'Schaller, Andreas'
'Kalytta-Mewes, Andreas'
'Volkmer, Dirk'

_publ_section_title
;
 Flexible chiral pyrazolate-based metal--organic framework containing
 saddle-type CuI4(pyrazolate)4units
;
_journal_issue 40
_journal_name_full CrystEngComm
_journal_page_first 7883
_journal_paper_doi 10.1039/C6CE01594H
_journal_volume 18
_journal_year 2016
_chemical_formula_moiety 'C30 H20 Cu2 N4, CH3OH'
_chemical_formula_sum 'C31 H24 Cu2 N4 O'
_chemical_formula_weight 595.62
_chemical_name_systematic
; 
 ? 
;
_space_group_IT_number 154
_symmetry_cell_setting trigonal
_symmetry_space_group_name_Hall 'P 32 2"'
_symmetry_space_group_name_H-M 'P 32 2 1'
_atom_sites_solution_hydrogens geom
_atom_sites_solution_primary direct
_atom_sites_solution_secondary difmap
_audit_creation_method SHELXL-97
_audit_update_record
;
2016-09-07 deposited with the CCDC.
2016-09-13 downloaded from the CCDC.
;
_cell_angle_alpha 90.00
_cell_angle_beta 90.00
_cell_angle_gamma 120.00
_cell_formula_units_Z 6
_cell_length_a 18.2348(6)
_cell_length_b 18.2348(6)
_cell_length_c 16.3950(4)
_cell_measurement_reflns_used 9933
_cell_measurement_temperature 100(2)
_cell_measurement_theta_max 24.47
_cell_measurement_theta_min 2.56
_cell_volume 4721.1(2)
_computing_cell_refinement 'Bruker SAINT'
_computing_data_collection 'Bruker APEX2'
_computing_data_reduction 'Bruker SAINT'
_computing_molecular_graphics 'Diamond 4.0'
_computing_publication_material Word
_computing_structure_refinement 'SHELXL-97 (Sheldrick, 1997)'
_computing_structure_solution 'SHELXS-97 (Sheldrick, 1990)'
_diffrn_ambient_temperature 100(2)
_diffrn_measured_fraction_theta_full 0.994
_diffrn_measured_fraction_theta_max 0.994
_diffrn_measurement_device_type 'Bruker APEX-II CCD'
_diffrn_measurement_method '\f and \w scans'
_diffrn_radiation_monochromator graphite
_diffrn_radiation_source 'fine-focus sealed tube'
_diffrn_radiation_type MoK\a
_diffrn_radiation_wavelength 0.71073
_diffrn_reflns_av_R_equivalents 0.0363
_diffrn_reflns_av_sigmaI/netI 0.0259
_diffrn_reflns_limit_h_max 21
_diffrn_reflns_limit_h_min -21
_diffrn_reflns_limit_k_max 21
_diffrn_reflns_limit_k_min -21
_diffrn_reflns_limit_l_max 18
_diffrn_reflns_limit_l_min -19
_diffrn_reflns_number 36249
_diffrn_reflns_theta_full 25.02
_diffrn_reflns_theta_max 25.02
_diffrn_reflns_theta_min 2.56
_exptl_absorpt_coefficient_mu 1.378
_exptl_absorpt_correction_T_max 0.9158
_exptl_absorpt_correction_T_min 0.8768
_exptl_absorpt_correction_type multi-scan
_exptl_absorpt_process_details 'SADABS V2012/1 (Bruker AXS Inc.)'
_exptl_crystal_colour colorless
_exptl_crystal_density_diffrn 1.257
_exptl_crystal_density_method 'not measured'
_exptl_crystal_description 'hexagonal prism'
_exptl_crystal_F_000 1824
_exptl_crystal_preparation ', Luminescent'
_exptl_crystal_recrystallization_method solvothermal
_exptl_crystal_size_max 0.10
_exptl_crystal_size_mid 0.07
_exptl_crystal_size_min 0.07
_platon_squeeze_details
;
6.5 MeOH solvent molecules in the unit cell, confirmed by TG and CHN analyses. 
;
_refine_diff_density_max 0.799
_refine_diff_density_min -0.274
_refine_diff_density_rms 0.060
_refine_ls_abs_structure_details 'Flack H D (1983), Acta Cryst. A39, 876-881'
_refine_ls_abs_structure_Flack 0.02(2)
_refine_ls_extinction_method none
_refine_ls_goodness_of_fit_ref 1.059
_refine_ls_hydrogen_treatment constr
_refine_ls_matrix_type full
_refine_ls_number_parameters 492
_refine_ls_number_reflns 5569
_refine_ls_number_restraints 801
_refine_ls_restrained_S_all 1.064
_refine_ls_R_factor_all 0.0458
_refine_ls_R_factor_gt 0.0409
_refine_ls_shift/su_max 0.003
_refine_ls_shift/su_mean 0.001
_refine_ls_structure_factor_coef Fsqd
_refine_ls_weighting_details 'calc w=1/[\s^2^(Fo^2^)+(0.0744P)^2^+1.1186P] where P=(Fo^2^+2Fc^2^)/3'
_refine_ls_weighting_scheme calc
_refine_ls_wR_factor_gt 0.1097
_refine_ls_wR_factor_ref 0.1129
_reflns_number_gt 5028
_reflns_number_total 5569
_reflns_threshold_expression >2sigma(I)
_cod_data_source_file c6ce01594h2.cif
_cod_data_source_block lp-CFA-9
_cod_depositor_comments
;
The following automatic conversions were performed:

'_symmetry_cell_setting' value 'Trigonal' changed to 'trigonal'
according to
/usr/data/users/saulius/crontab/automatic-downloads/rss-feeds/RSC/lib/dictionaries/cif_core.dic
dictionary named 'cif_core.dic' version 2.4.2 from 2011-04-26.

Automatic conversion script
Id: cif_fix_values 4268 2015-11-12 08:31:59Z antanas 

 Adding full bibliography for 7226540--7226541.cif.
;
_cod_original_sg_symbol_H-M P3(2)21
_cod_database_code 7226541

loop_
_symmetry_equiv_pos_as_xyz
'x, y, z'
'-y, x-y, z+2/3'
'-x+y, -x, z+1/3'
'y, x, -z'
'x-y, -y, -z+1/3'
'-x, -x+y, -z+2/3'

loop_
_atom_site_label
_atom_site_type_symbol
_atom_site_fract_x
_atom_site_fract_y
_atom_site_fract_z
_atom_site_U_iso_or_equiv
_atom_site_adp_type
_atom_site_occupancy
_atom_site_symmetry_multiplicity
_atom_site_calc_flag
_atom_site_refinement_flags
_atom_site_disorder_assembly
_atom_site_disorder_group
Cu1 Cu 0.64439(5) 1.0000 0.6667 0.0615(2) Uani 1 2 d S . .
Cu2 Cu 0.57197(4) 0.57197(4) 1.0000 0.0536(2) Uani 1 2 d S . .
Cu3 Cu 0.45204(4) 0.48901(3) 0.85845(3) 0.05247(16) Uani 1 1 d . . .
N1 N 0.5266(2) 0.6319(2) 0.9493(2) 0.0563(9) Uani 1 1 d . . .
N2 N 0.4846(2) 0.6009(2) 0.87841(18) 0.0480(7) Uani 1 1 d . . .
N3 N 0.6080(3) 0.9309(2) 0.7571(2) 0.0635(11) Uani 1 1 d . B .
N4 N 0.5698(3) 0.9493(2) 0.8191(2) 0.0616(10) Uani 1 1 d . . .
C1 C 0.4870(3) 0.6648(3) 0.8370(2) 0.0522(10) Uani 1 1 d . A .
C2 C 0.5337(4) 0.7401(3) 0.8788(2) 0.0655(14) Uani 1 1 d . . .
C3 C 0.5576(3) 0.7161(3) 0.9509(2) 0.0577(10) Uani 1 1 d . D .
C4 C 0.4461(5) 0.6505(4) 0.7563(2) 0.0813(16) Uani 1 1 d DU . .
C5A C 0.4439(12) 0.5970(9) 0.6945(8) 0.103(4) Uani 0.616(15) 1 d PDU A 1
H5A H 0.4761 0.5698 0.7027 0.124 Uiso 0.616(15) 1 calc PR A 1
C6A C 0.3985(12) 0.5798(10) 0.6213(8) 0.120(5) Uani 0.616(15) 1 d PDU A 1
H6A H 0.3989 0.5409 0.5830 0.144 Uiso 0.616(15) 1 calc PR A 1
C7A C 0.3910(9) 0.6844(9) 0.7368(7) 0.092(3) Uani 0.616(15) 1 d PDU A 1
H7A H 0.3833 0.7167 0.7779 0.110 Uiso 0.616(15) 1 calc PR A 1
C8A C 0.3537(12) 0.6202(10) 0.6061(8) 0.130(5) Uani 0.616(15) 1 d PDU A 1
H8A H 0.3256 0.6112 0.5552 0.156 Uiso 0.616(15) 1 calc PR A 1
C9A C 0.3482(10) 0.6737(9) 0.6625(7) 0.107(4) Uani 0.616(15) 1 d PDU A 1
H9A H 0.3172 0.7017 0.6516 0.129 Uiso 0.616(15) 1 calc PR A 1
C5B C 0.4645(13) 0.5980(13) 0.7065(9) 0.089(5) Uani 0.384(15) 1 d PDU A 2
H5B H 0.4841 0.5620 0.7266 0.107 Uiso 0.384(15) 1 calc PR A 2
C6B C 0.4499(17) 0.6063(14) 0.6230(10) 0.105(6) Uani 0.384(15) 1 d PDU A 2
H6B H 0.4644 0.5771 0.5840 0.126 Uiso 0.384(15) 1 calc PR A 2
C7B C 0.4323(11) 0.7137(8) 0.7274(7) 0.051(4) Uani 0.384(15) 1 d PDU A 2
H7B H 0.4429 0.7605 0.7609 0.061 Uiso 0.384(15) 1 calc PR A 2
C8B C 0.4154(16) 0.6549(12) 0.5947(7) 0.096(5) Uani 0.384(15) 1 d PDU A 2
H8B H 0.4006 0.6525 0.5388 0.115 Uiso 0.384(15) 1 calc PR A 2
C9B C 0.4025(13) 0.7072(10) 0.6483(7) 0.072(4) Uani 0.384(15) 1 d PDU A 2
H9B H 0.3746 0.7369 0.6313 0.086 Uiso 0.384(15) 1 calc PR A 2
C11 C 0.5594(4) 0.8242(3) 0.8472(3) 0.0682(13) Uani 1 1 d . B .
C12 C 0.6026(4) 0.8570(3) 0.7738(3) 0.0780(16) Uani 1 1 d . . .
C13 C 0.5393(4) 0.8844(3) 0.8734(2) 0.0616(12) Uani 1 1 d . . .
C14A C 0.6386(11) 0.8184(9) 0.7193(7) 0.103(3) Uani 0.86(2) 1 d PDU B 1
C15A C 0.6881(10) 0.7872(8) 0.7505(7) 0.123(4) Uani 0.86(2) 1 d PDU B 1
H15A H 0.6974 0.7879 0.8076 0.148 Uiso 0.86(2) 1 calc PR B 1
C18A C 0.7247(11) 0.7543(9) 0.6959(8) 0.164(5) Uani 0.86(2) 1 d PDU B 1
H18A H 0.7598 0.7335 0.7158 0.197 Uiso 0.86(2) 1 calc PR B 1
C19A C 0.7088(10) 0.7530(8) 0.6146(7) 0.176(5) Uani 0.86(2) 1 d PDU B 1
H19A H 0.7320 0.7290 0.5786 0.211 Uiso 0.86(2) 1 calc PR B 1
C17A C 0.6231(13) 0.8172(9) 0.6362(7) 0.132(4) Uani 0.86(2) 1 d PDU B 1
H17A H 0.5879 0.8379 0.6161 0.158 Uiso 0.86(2) 1 calc PR B 1
C14B C 0.641(9) 0.830(7) 0.705(6) 0.122(9) Uani 0.14(2) 1 d PDU B 2
C15B C 0.668(8) 0.773(6) 0.725(5) 0.137(9) Uani 0.14(2) 1 d PDU B 2
H15B H 0.6785 0.7671 0.7806 0.164 Uiso 0.14(2) 1 calc PR B 2
C18B C 0.680(7) 0.724(5) 0.667(5) 0.160(9) Uani 0.14(2) 1 d PDU B 2
H18B H 0.7201 0.7069 0.6769 0.192 Uiso 0.14(2) 1 calc PR B 2
C19B C 0.634(6) 0.701(2) 0.594(4) 0.173(10) Uani 0.14(2) 1 d PDU B 2
H19B H 0.5997 0.6490 0.5661 0.208 Uiso 0.14(2) 1 calc PR B 2
C17B C 0.627(8) 0.830(7) 0.622(5) 0.137(8) Uani 0.14(2) 1 d PDU B 2
H17B H 0.5987 0.8556 0.5965 0.164 Uiso 0.14(2) 1 calc PR B 2
C16 C 0.6601(8) 0.7850(6) 0.5819(5) 0.171(4) Uani 1 1 d DU . .
H16 H 0.6521 0.7851 0.5247 0.205 Uiso 1 1 calc R B 1
C10 C 0.6078(4) 0.7672(4) 1.0206(3) 0.0878(16) Uani 1 1 d DU . .
C22 C 0.6959(9) 0.8616(8) 1.1573(7) 0.206(6) Uani 1 1 d DU . .
H22 H 0.7285 0.8928 1.2031 0.248 Uiso 1 1 calc R C 1
C24A C 0.6839(7) 0.8431(6) 1.0155(7) 0.142(5) Uani 0.706(9) 1 d PDU D 1
H24A H 0.7071 0.8635 0.9629 0.170 Uiso 0.706(9) 1 calc PR D 1
C23A C 0.7272(10) 0.8902(8) 1.0819(8) 0.199(8) Uani 0.706(9) 1 d PDU D 1
H23A H 0.7787 0.9423 1.0752 0.239 Uiso 0.706(9) 1 calc PR D 1
C20A C 0.5790(7) 0.7414(6) 1.1019(4) 0.096(3) Uani 0.706(9) 1 d PDU D 1
H20A H 0.5294 0.6879 1.1096 0.115 Uiso 0.706(9) 1 calc PR D 1
C21A C 0.6190(10) 0.7896(8) 1.1710(7) 0.154(5) Uani 0.706(9) 1 d PDU D 1
H21A H 0.5949 0.7738 1.2239 0.184 Uiso 0.706(9) 1 calc PR D 1
C20B C 0.5748(16) 0.8012(15) 1.0713(11) 0.118(6) Uani 0.294(9) 1 d PDU D 2
H20B H 0.5203 0.7954 1.0648 0.142 Uiso 0.294(9) 1 calc PR D 2
C21B C 0.630(3) 0.846(3) 1.134(2) 0.174(8) Uani 0.294(9) 1 d PDU D 2
H21B H 0.6066 0.8707 1.1685 0.208 Uiso 0.294(9) 1 calc PR D 2
C23B C 0.734(2) 0.818(2) 1.094(2) 0.168(9) Uani 0.294(9) 1 d PU D 2
H23B H 0.7890 0.8270 1.1032 0.202 Uiso 0.294(9) 1 calc PR D 2
C24B C 0.6864(17) 0.7679(14) 1.0247(19) 0.116(6) Uani 0.294(9) 1 d PU D 2
H24B H 0.7045 0.7397 0.9881 0.139 Uiso 0.294(9) 1 calc PR D 2
C25 C 0.4872(5) 0.8832(3) 0.9430(3) 0.0922(18) Uani 1 1 d DU B .
C26A C 0.4172(7) 0.8865(6) 0.9218(8) 0.119(4) Uani 0.523(9) 1 d PDU B 1
H26A H 0.3998 0.8868 0.8672 0.143 Uiso 0.523(9) 1 calc PR B 1
C27A C 0.3743(11) 0.8894(8) 0.9906(9) 0.159(5) Uani 0.523(9) 1 d PDU B 1
H27A H 0.3265 0.8958 0.9803 0.190 Uiso 0.523(9) 1 calc PR B 1
C29A C 0.4665(12) 0.8866(13) 1.0852(9) 0.176(6) Uani 0.523(9) 1 d PDU B 1
H29A H 0.4858 0.8880 1.1393 0.212 Uiso 0.523(9) 1 calc PR B 1
C30A C 0.5148(11) 0.8870(10) 1.0196(5) 0.141(5) Uani 0.523(9) 1 d PDU B 1
H30A H 0.5677 0.8901 1.0290 0.169 Uiso 0.523(9) 1 calc PR B 1
C26B C 0.4058(8) 0.8134(8) 0.9634(8) 0.107(4) Uani 0.477(9) 1 d PDU B 2
H26B H 0.3825 0.7656 0.9281 0.129 Uiso 0.477(9) 1 calc PR B 2
C27B C 0.3585(13) 0.8102(11) 1.0305(9) 0.147(6) Uani 0.477(9) 1 d PDU B 2
H27B H 0.3076 0.7607 1.0460 0.176 Uiso 0.477(9) 1 calc PR B 2
C29B C 0.4721(13) 0.9494(11) 1.0721(10) 0.174(7) Uani 0.477(9) 1 d PDU B 2
H29B H 0.4981 0.9911 1.1135 0.209 Uiso 0.477(9) 1 calc PR B 2
C30B C 0.5097(14) 0.9444(9) 1.0014(7) 0.139(5) Uani 0.477(9) 1 d PDU B 2
H30B H 0.5624 0.9939 0.9907 0.167 Uiso 0.477(9) 1 calc PR B 2
C28 C 0.3914(10) 0.8843(8) 1.0723(7) 0.192(5) Uani 1 1 d DU . .
H28 H 0.3543 0.8795 1.1152 0.231 Uiso 1 1 calc R B 1

loop_
_atom_site_aniso_label
_atom_site_aniso_U_11
_atom_site_aniso_U_22
_atom_site_aniso_U_33
_atom_site_aniso_U_23
_atom_site_aniso_U_13
_atom_site_aniso_U_12
Cu1 0.0846(5) 0.0351(4) 0.0484(4) 0.0079(3) 0.00397(14) 0.01757(18)
Cu2 0.0556(3) 0.0556(3) 0.0591(4) 0.00798(14) -0.00798(14) 0.0350(4)
Cu3 0.0775(4) 0.0515(3) 0.0526(3) 0.0047(2) 0.0048(2) 0.0503(3)
N1 0.064(2) 0.054(2) 0.060(2) 0.0173(16) 0.0005(17) 0.0364(18)
N2 0.066(2) 0.0502(18) 0.0461(17) 0.0084(14) 0.0048(15) 0.0426(17)
N3 0.114(3) 0.0416(19) 0.0439(18) 0.0071(13) 0.0199(18) 0.046(2)
N4 0.103(3) 0.0391(18) 0.053(2) 0.0078(14) 0.0110(18) 0.043(2)
C1 0.091(3) 0.059(2) 0.0361(18) 0.0111(16) 0.0119(18) 0.060(2)
C2 0.121(4) 0.055(3) 0.041(2) 0.0064(18) 0.011(2) 0.059(3)
C3 0.081(3) 0.053(2) 0.050(2) 0.0134(18) 0.0116(19) 0.042(2)
C4 0.160(5) 0.083(3) 0.037(2) 0.006(2) -0.001(3) 0.088(4)
C5A 0.179(11) 0.089(7) 0.070(8) -0.003(5) -0.027(7) 0.089(8)
C6A 0.175(14) 0.117(10) 0.058(6) -0.018(6) -0.036(7) 0.065(9)
C7A 0.110(9) 0.097(8) 0.082(6) 0.053(5) 0.019(6) 0.061(7)
C8A 0.140(12) 0.134(11) 0.094(7) 0.022(6) -0.039(8) 0.051(9)
C9A 0.094(9) 0.132(10) 0.100(7) 0.058(6) 0.005(6) 0.059(8)
C5B 0.175(15) 0.128(12) 0.024(6) -0.011(7) 0.002(7) 0.121(11)
C6B 0.172(16) 0.129(13) 0.041(6) -0.042(8) -0.031(10) 0.094(11)
C7B 0.093(10) 0.035(6) 0.032(5) 0.014(4) 0.004(6) 0.038(7)
C8B 0.153(14) 0.110(12) 0.025(6) -0.011(6) -0.032(7) 0.067(10)
C9B 0.090(10) 0.083(9) 0.046(6) 0.015(5) -0.009(6) 0.047(8)
C11 0.124(4) 0.052(3) 0.050(2) 0.0098(18) 0.019(2) 0.060(3)
C12 0.147(5) 0.056(3) 0.054(2) 0.010(2) 0.025(3) 0.068(3)
C13 0.113(4) 0.044(2) 0.042(2) 0.0073(17) 0.013(2) 0.050(3)
C14A 0.199(8) 0.067(5) 0.078(6) 0.037(4) 0.079(5) 0.092(5)
C15A 0.194(11) 0.106(7) 0.114(7) 0.040(6) 0.079(7) 0.107(8)
C18A 0.256(14) 0.131(9) 0.168(8) 0.024(8) 0.097(9) 0.143(10)
C19A 0.313(14) 0.108(8) 0.150(7) 0.043(6) 0.141(9) 0.137(10)
C17A 0.270(11) 0.073(5) 0.076(7) 0.033(4) 0.073(6) 0.103(7)
C14B 0.236(19) 0.069(16) 0.080(13) 0.028(14) 0.071(16) 0.090(13)
C15B 0.230(19) 0.094(16) 0.120(10) 0.032(13) 0.092(15) 0.107(14)
C18B 0.27(2) 0.117(19) 0.130(17) 0.036(13) 0.125(16) 0.124(15)
C19B 0.29(3) 0.114(12) 0.139(17) 0.014(16) 0.113(19) 0.119(17)
C17B 0.266(19) 0.085(17) 0.065(15) 0.019(14) 0.084(15) 0.091(13)
C16 0.312(12) 0.120(6) 0.111(5) 0.022(4) 0.104(6) 0.131(8)
C10 0.121(5) 0.061(3) 0.074(3) 0.000(2) -0.012(3) 0.040(3)
C22 0.247(12) 0.143(8) 0.136(6) -0.053(6) -0.079(7) 0.028(7)
C24A 0.161(10) 0.083(7) 0.114(6) 0.018(5) -0.028(7) 0.011(6)
C23A 0.234(14) 0.077(7) 0.158(9) -0.021(7) -0.054(9) -0.018(9)
C20A 0.148(8) 0.088(5) 0.050(4) -0.011(3) -0.009(4) 0.058(5)
C21A 0.244(13) 0.099(8) 0.083(6) -0.024(5) -0.048(7) 0.059(7)
C20B 0.208(14) 0.098(12) 0.109(12) -0.033(9) -0.054(10) 0.122(12)
C21B 0.264(17) 0.137(18) 0.106(16) -0.058(13) -0.051(13) 0.090(16)
C23B 0.136(14) 0.107(17) 0.180(18) -0.025(13) -0.068(12) -0.001(13)
C24B 0.101(11) 0.062(11) 0.170(15) -0.021(10) -0.036(12) 0.029(10)
C25 0.167(6) 0.061(3) 0.076(3) 0.014(2) 0.036(3) 0.077(4)
C26A 0.141(8) 0.067(7) 0.177(8) 0.062(7) 0.100(7) 0.073(7)
C27A 0.225(13) 0.120(10) 0.189(10) 0.055(9) 0.114(9) 0.130(11)
C29A 0.283(14) 0.180(13) 0.105(7) 0.031(9) 0.099(9) 0.145(13)
C30A 0.275(13) 0.148(11) 0.044(5) 0.038(6) 0.072(6) 0.138(11)
C26B 0.159(9) 0.117(7) 0.094(8) 0.053(6) 0.068(7) 0.105(6)
C27B 0.224(14) 0.155(11) 0.109(10) 0.035(8) 0.088(10) 0.131(9)
C29B 0.329(17) 0.117(10) 0.109(10) 0.008(8) 0.092(12) 0.136(10)
C30B 0.282(13) 0.102(8) 0.059(7) 0.012(5) 0.051(8) 0.116(8)
C28 0.290(12) 0.170(8) 0.177(7) 0.019(7) 0.106(9) 0.160(9)

loop_
_atom_type_symbol
_atom_type_description
_atom_type_scat_dispersion_real
_atom_type_scat_dispersion_imag
_atom_type_scat_source
C C 0.0033 0.0016 'International Tables Vol C Tables 4.2.6.8 and 6.1.1.4'
H H 0.0000 0.0000 'International Tables Vol C Tables 4.2.6.8 and 6.1.1.4'
N N 0.0061 0.0033 'International Tables Vol C Tables 4.2.6.8 and 6.1.1.4'
Cu Cu 0.3201 1.2651 'International Tables Vol C Tables 4.2.6.8 and 6.1.1.4'
O O 0.0106 0.0060 'International Tables Vol C Tables 4.2.6.8 and 6.1.1.4'

loop_
_geom_angle_atom_site_label_1
_geom_angle_atom_site_label_2
_geom_angle_atom_site_label_3
_geom_angle
_geom_angle_site_symmetry_1
_geom_angle_site_symmetry_3
N3 Cu1 N3 178.0(3) 5_676 .
N1 Cu2 N1 171.8(2) . 4_557
N1 Cu2 Cu3 123.93(12) . 4_557
N1 Cu2 Cu3 61.89(12) 4_557 4_557
N1 Cu2 Cu3 61.89(12) . .
N1 Cu2 Cu3 123.93(12) 4_557 .
Cu3 Cu2 Cu3 104.59(3) 4_557 .
N4 Cu3 N2 172.80(17) 6_656 .
N4 Cu3 Cu2 109.12(13) 6_656 .
N2 Cu3 Cu2 63.82(10) . .
C3 N1 N2 108.7(3) . .
C3 N1 Cu2 127.1(3) . .
N2 N1 Cu2 117.7(3) . .
C1 N2 N1 108.1(3) . .
C1 N2 Cu3 136.7(3) . .
N1 N2 Cu3 114.6(2) . .
C12 N3 N4 107.9(3) . .
C12 N3 Cu1 132.7(3) . .
N4 N3 Cu1 119.0(3) . .
C13 N4 N3 108.1(3) . .
C13 N4 Cu3 130.5(3) . 6_666
N3 N4 Cu3 120.0(2) . 6_666
N2 C1 C2 110.5(4) . .
N2 C1 C4 120.7(4) . .
C2 C1 C4 128.7(4) . .
C1 C2 C3 103.9(4) . .
C1 C2 C11 125.7(4) . .
C3 C2 C11 129.9(5) . .
N1 C3 C2 108.7(4) . .
N1 C3 C10 120.8(4) . .
C2 C3 C10 130.5(4) . .
C7B C4 C5A 112.4(8) . .
C7B C4 C5B 124.6(10) . .
C5A C4 C5B 17.0(10) . .
C7B C4 C7A 27.9(6) . .
C5A C4 C7A 110.7(9) . .
C5B C4 C7A 127.4(10) . .
C7B C4 C1 116.6(6) . .
C5A C4 C1 127.6(7) . .
C5B C4 C1 111.4(8) . .
C7A C4 C1 121.2(6) . .
C4 C5A C6A 125.9(12) . .
C8A C6A C5A 118.7(13) . .
C9A C7A C4 125.7(11) . .
C6A C8A C9A 122.0(12) . .
C8A C9A C7A 116.5(11) . .
C6B C5B C4 111.3(14) . .
C8B C6B C5B 123.8(15) . .
C4 C7B C9B 118.4(10) . .
C6B C8B C9B 120.4(12) . .
C7B C9B C8B 116.9(11) . .
C13 C11 C12 104.1(4) . .
C13 C11 C2 130.6(4) . .
C12 C11 C2 124.9(4) . .
N3 C12 C11 110.6(4) . .
N3 C12 C14A 122.2(5) . .
C11 C12 C14A 127.3(5) . .
N3 C12 C14B 111(3) . .
C11 C12 C14B 138(3) . .
C14A C12 C14B 11(3) . .
N4 C13 C11 109.4(4) . .
N4 C13 C25 120.0(4) . .
C11 C13 C25 130.4(4) . .
C15A C14A C17A 121.7(10) . .
C15A C14A C12 120.6(9) . .
C17A C14A C12 117.7(9) . .
C14A C15A C18A 118.9(10) . .
C19A C18A C15A 119.1(11) . .
C18A C19A C16 123.0(9) . .
C14A C17A C16 119.3(11) . .
C15B C14B C17B 111(8) . .
C15B C14B C12 117(6) . .
C17B C14B C12 127(7) . .
C14B C15B C18B 123(8) . .
C19B C18B C15B 121(7) . .
C19B C18B C16 46(3) . .
C15B C18B C16 90(5) . .
C16 C19B C18B 88(5) . .
C14B C17B C16 109(6) . .
C19B C16 C19A 54(4) . .
C19B C16 C17B 125(5) . .
C19A C16 C17B 128(4) . .
C19B C16 C17A 114(3) . .
C19A C16 C17A 118.0(9) . .
C17B C16 C17A 13(4) . .
C19B C16 C18B 46(3) . .
C19A C16 C18B 30(2) . .
C17B C16 C18B 105(4) . .
C17A C16 C18B 93(2) . .
C20B C10 C24A 91.8(13) . .
C20B C10 C20A 53.0(10) . .
C24A C10 C20A 114.0(7) . .
C20B C10 C24B 130.2(16) . .
C24A C10 C24B 59.8(10) . .
C20A C10 C24B 99.3(14) . .
C20B C10 C3 119.5(11) . .
C24A C10 C3 125.4(6) . .
C20A C10 C3 120.6(6) . .
C24B C10 C3 110.2(12) . .
C21B C22 C23A 89(2) . .
C21B C22 C21A 52(2) . .
C23A C22 C21A 123.3(10) . .
C21B C22 C23B 108(2) . .
C23A C22 C23B 53.9(15) . .
C21A C22 C23B 96.7(15) . .
C23A C24A C10 123.6(10) . .
C22 C23A C24A 119.1(11) . .
C21A C20A C10 124.2(9) . .
C22 C21A C20A 115.5(10) . .
C10 C20B C21B 112(2) . .
C22 C21B C20B 139(4) . .
C24B C23B C22 123(3) . .
C10 C24B C23B 109(3) . .
C30A C25 C26A 125.1(10) . .
C30A C25 C30B 49.6(8) . .
C26A C25 C30B 92.7(11) . .
C30A C25 C26B 91.4(9) . .
C26A C25 C26B 61.1(7) . .
C30B C25 C26B 108.5(11) . .
C30A C25 C13 120.0(8) . .
C26A C25 C13 114.5(7) . .
C30B C25 C13 126.8(9) . .
C26B C25 C13 124.6(7) . .
C25 C26A C27A 110.8(12) . .
C26A C27A C28 129.1(15) . .
C28 C29A C30A 120.3(15) . .
C25 C30A C29A 120.3(14) . .
C27B C26B C25 124.9(14) . .
C28 C27B C26B 113.8(14) . .
C28 C29B C30B 107.7(15) . .
C25 C30B C29B 133.6(16) . .
C29B C28 C27B 128.3(13) . .
C29B C28 C29A 48.6(11) . .
C27B C28 C29A 92.7(13) . .
C29B C28 C27A 97.0(14) . .
C27B C28 C27A 65.1(10) . .
C29A C28 C27A 113.8(13) . .

loop_
_geom_bond_atom_site_label_1
_geom_bond_atom_site_label_2
_geom_bond_distance
_geom_bond_site_symmetry_2
Cu1 N3 1.841(3) 5_676
Cu1 N3 1.841(3) .
Cu2 N1 1.863(3) .
Cu2 N1 1.863(3) 4_557
Cu2 Cu3 3.0246(7) 4_557
Cu2 Cu3 3.0247(7) .
Cu3 N4 1.839(3) 6_656
Cu3 N2 1.847(3) .
N1 C3 1.345(6) .
N1 N2 1.350(5) .
N2 C1 1.330(5) .
N3 C12 1.329(6) .
N3 N4 1.366(5) .
N4 C13 1.358(5) .
N4 Cu3 1.839(3) 6_666
C1 C2 1.383(7) .
C1 C4 1.476(6) .
C2 C3 1.405(6) .
C2 C11 1.456(6) .
C3 C10 1.470(8) .
C4 C7B 1.381(10) .
C4 C5A 1.393(11) .
C4 C5B 1.420(12) .
C4 C7A 1.454(10) .
C5A C6A 1.401(12) .
C6A C8A 1.368(13) .
C7A C9A 1.407(11) .
C8A C9A 1.385(12) .
C5B C6B 1.417(13) .
C6B C8B 1.399(13) .
C7B C9B 1.388(11) .
C8B C9B 1.400(12) .
C11 C13 1.387(6) .
C11 C12 1.399(6) .
C12 C14A 1.478(12) .
C12 C14B 1.53(9) .
C13 C25 1.478(7) .
C14A C15A 1.383(10) .
C14A C17A 1.391(10) .
C15A C18A 1.416(10) .
C18A C19A 1.362(12) .
C19A C16 1.390(12) .
C17A C16 1.411(10) .
C14B C15B 1.388(17) .
C14B C17B 1.391(16) .
C15B C18B 1.393(16) .
C18B C19B 1.391(16) .
C18B C16 1.92(9) .
C19B C16 1.379(16) .
C17B C16 1.403(17) .
C10 C20B 1.346(14) .
C10 C24A 1.389(10) .
C10 C20A 1.423(8) .
C10 C24B 1.43(3) .
C22 C21B 1.15(4) .
C22 C23A 1.353(12) .
C22 C21A 1.379(13) .
C22 C23B 1.65(5) .
C24A C23A 1.367(11) .
C20A C21A 1.395(10) .
C20B C21B 1.387(16) .
C23B C24B 1.44(4) .
C25 C30A 1.342(12) .
C25 C26A 1.354(12) .
C25 C30B 1.369(11) .
C25 C26B 1.430(12) .
C26A C27A 1.389(12) .
C27A C28 1.390(13) .
C29A C28 1.364(14) .
C29A C30A 1.388(12) .
C26B C27B 1.382(12) .
C27B C28 1.358(13) .
C29B C28 1.352(14) .
C29B C30B 1.373(12) .

loop_
_platon_squeeze_void_nr
_platon_squeeze_void_average_x
_platon_squeeze_void_average_y
_platon_squeeze_void_average_z
_platon_squeeze_void_volume
_platon_squeeze_void_count_electrons
_platon_squeeze_void_content
1 0.000 0.000 -0.011 1120 114 ' '
